data_7104176
loop_
_publ_author_name
'Tan, Bin'
'Zhang, Xuan'
'Chua, Pei Juan'
'Zhong, Guofu'

_publ_section_title
;
 Recyclable organocatalysis: highly enantioselective Michael addition
 of 1,3-diaryl-1,3-propanedione to nitroolefins.
;
_journal_issue 7
_journal_name_full 'Chemical communications (Cambridge, England)'
_journal_page_first 779
_journal_page_last 781
_journal_paper_doi 10.1039/b813915f
_journal_volume 34
_journal_year 2009
_chemical_absolute_configuration ad
_chemical_formula_moiety 'C23 H18 Cl N O4'
_chemical_formula_sum 'C23 H18 Cl N O4'
_chemical_formula_weight 407.83
_chemical_name_systematic
;
?
;
_space_group_IT_number 4
_symmetry_cell_setting monoclinic
_symmetry_space_group_name_Hall 'P 2yb'
_symmetry_space_group_name_H-M 'P 1 21 1'
_atom_sites_solution_hydrogens geom
_atom_sites_solution_primary direct
_atom_sites_solution_secondary difmap
_audit_creation_method SHELXL-97
_cell_angle_alpha 90.00
_cell_angle_beta 93.730(4)
_cell_angle_gamma 90.00
_cell_formula_units_Z 4
_cell_length_a 5.7405(4)
_cell_length_b 16.9700(12)
_cell_length_c 20.3563(13)
_cell_measurement_reflns_used 5733
_cell_measurement_temperature 173(2)
_cell_measurement_theta_max 22.41
_cell_measurement_theta_min 2.34
_cell_volume 1978.8(2)
_computing_cell_refinement 'Bruker SMART'
_computing_data_collection 'Bruker SMART'
_computing_data_reduction 'Bruker SAINT'
_computing_molecular_graphics 'Bruker SHELXTL'
_computing_publication_material 'Bruker SHELXTL'
_computing_structure_refinement 'SHELXL-97 (Sheldrick, 1997)'
_computing_structure_solution 'SHELXS-97 (Sheldrick, 1990)'
_diffrn_ambient_temperature 173(2)
_diffrn_measured_fraction_theta_full 0.999
_diffrn_measured_fraction_theta_max 0.999
_diffrn_measurement_device_type 'CCD area detector'
_diffrn_measurement_method 'phi and omega scans'
_diffrn_radiation_monochromator graphite
_diffrn_radiation_source 'fine-focus sealed tube'
_diffrn_radiation_type MoK\a
_diffrn_radiation_wavelength 0.71073
_diffrn_reflns_av_R_equivalents 0.0538
_diffrn_reflns_av_sigmaI/netI 0.0786
_diffrn_reflns_limit_h_max 7
_diffrn_reflns_limit_h_min -6
_diffrn_reflns_limit_k_max 21
_diffrn_reflns_limit_k_min -21
_diffrn_reflns_limit_l_max 25
_diffrn_reflns_limit_l_min -25
_diffrn_reflns_number 21198
_diffrn_reflns_theta_full 27.00
_diffrn_reflns_theta_max 27.00
_diffrn_reflns_theta_min 1.00
_exptl_absorpt_coefficient_mu 0.223
_exptl_absorpt_correction_T_max 0.9824
_exptl_absorpt_correction_T_min 0.9361
_exptl_absorpt_correction_type multi-scan
_exptl_absorpt_process_details sadabs
_exptl_crystal_colour colourless
_exptl_crystal_density_diffrn 1.369
_exptl_crystal_density_meas 0
_exptl_crystal_density_method 'not measured'
_exptl_crystal_description needle
_exptl_crystal_F_000 848
_exptl_crystal_size_max 0.30
_exptl_crystal_size_mid 0.10
_exptl_crystal_size_min 0.08
_refine_diff_density_max 0.636
_refine_diff_density_min -0.330
_refine_diff_density_rms 0.074
_refine_ls_abs_structure_details 'Flack H D (1983), Acta Cryst. A39, 876-881'
_refine_ls_abs_structure_Flack -0.02(6)
_refine_ls_extinction_method none
_refine_ls_goodness_of_fit_ref 1.066
_refine_ls_hydrogen_treatment constr
_refine_ls_matrix_type full
_refine_ls_number_parameters 523
_refine_ls_number_reflns 8394
_refine_ls_number_restraints 1
_refine_ls_restrained_S_all 1.066
_refine_ls_R_factor_all 0.0682
_refine_ls_R_factor_gt 0.0493
_refine_ls_shift/su_max 0.000
_refine_ls_shift/su_mean 0.000
_refine_ls_structure_factor_coef Fsqd
_refine_ls_weighting_details 'calc w=1/[\s^2^(Fo^2^)+(0.0747P)^2^+0.2850P] where P=(Fo^2^+2Fc^2^)/3'
_refine_ls_weighting_scheme calc
_refine_ls_wR_factor_gt 0.1217
_refine_ls_wR_factor_ref 0.1545
_reflns_number_gt 6696
_reflns_number_total 8394
_reflns_threshold_expression >2sigma(I)
_cod_data_source_file b813915f.txt
_cod_data_source_block zgf21
_cod_depositor_comments
;
The following automatic conversions were performed:
'_symmetry_cell_setting' value 'Monoclinic' changed to 'monoclinic'
according to '/home/saulius/struct/CIF-dictionaries/cif_core.dic'
dictionary named 'cif_core.dic' version 2.4.1 from 2010-06-29.

Automatic conversion script
Id: cif_fix_enum 1527 2010-12-29 10:47:43Z saulius 
;
_cod_original_sg_symbol_H-M P2(1)
_cod_database_code 7104176

loop_
_symmetry_equiv_pos_as_xyz
'x, y, z'
'-x, y+1/2, -z'

loop_
_atom_site_label
_atom_site_type_symbol
_atom_site_fract_x
_atom_site_fract_y
_atom_site_fract_z
_atom_site_U_iso_or_equiv
_atom_site_adp_type
_atom_site_occupancy
_atom_site_symmetry_multiplicity
_atom_site_calc_flag
_atom_site_refinement_flags
_atom_site_disorder_assembly
_atom_site_disorder_group
C1 C 0.1297(7) 0.3048(2) 0.42550(16) 0.0356(8) Uani 1 1 d . . .
C2 C 0.3211(7) 0.3444(3) 0.45381(17) 0.0394(9) Uani 1 1 d . . .
H2 H 0.4455 0.3598 0.4280 0.047 Uiso 1 1 calc R . .
C3 C 0.3283(6) 0.3611(2) 0.52056(16) 0.0339(8) Uani 1 1 d . . .
H3 H 0.4590 0.3885 0.5404 0.041 Uiso 1 1 calc R . .
C4 C 0.1477(5) 0.3387(2) 0.55923(15) 0.0239(7) Uani 1 1 d . . .
C5 C -0.0391(6) 0.2980(2) 0.52915(16) 0.0334(8) Uani 1 1 d . . .
H5 H -0.1623 0.2810 0.5547 0.040 Uiso 1 1 calc R . .
C6 C -0.0492(7) 0.2816(3) 0.46240(17) 0.0413(9) Uani 1 1 d . . .
H6 H -0.1798 0.2544 0.4423 0.050 Uiso 1 1 calc R . .
C7 C 0.1477(6) 0.3596(2) 0.63195(14) 0.0240(7) Uani 1 1 d . . .
H7 H 0.0101 0.3339 0.6507 0.029 Uiso 1 1 calc R . .
C8 C 0.3697(6) 0.3324(2) 0.67127(16) 0.0275(7) Uani 1 1 d . . .
H8A H 0.5072 0.3584 0.6538 0.033 Uiso 1 1 calc R . .
H8B H 0.3623 0.3482 0.7179 0.033 Uiso 1 1 calc R . .
C9 C 0.1325(6) 0.4495(2) 0.64321(14) 0.0227(7) Uani 1 1 d . . .
H9 H 0.2833 0.4750 0.6333 0.027 Uiso 1 1 calc R . .
C10 C -0.0678(6) 0.4833(2) 0.59731(15) 0.0252(7) Uani 1 1 d . . .
C11 C -0.0126(6) 0.5245(2) 0.53596(15) 0.0234(7) Uani 1 1 d . . .
C12 C -0.1827(6) 0.5245(2) 0.48330(16) 0.0323(8) Uani 1 1 d . . .
H12 H -0.3282 0.4990 0.4877 0.039 Uiso 1 1 calc R . .
C13 C -0.1382(7) 0.5619(3) 0.42478(17) 0.0414(9) Uani 1 1 d . . .
H13 H -0.2531 0.5615 0.3890 0.050 Uiso 1 1 calc R . .
C14 C 0.0707(7) 0.5995(2) 0.41822(17) 0.0345(8) Uani 1 1 d . . .
H14 H 0.0995 0.6255 0.3782 0.041 Uiso 1 1 calc R . .
C15 C 0.2386(6) 0.5995(2) 0.46984(18) 0.0357(8) Uani 1 1 d . . .
H15 H 0.3828 0.6258 0.4653 0.043 Uiso 1 1 calc R . .
C16 C 0.1994(6) 0.5617(2) 0.52805(17) 0.0326(8) Uani 1 1 d . . .
H16 H 0.3178 0.5611 0.5629 0.039 Uiso 1 1 calc R . .
C17 C 0.0734(6) 0.4700(2) 0.71396(15) 0.0255(7) Uani 1 1 d . . .
C18 C 0.1368(6) 0.5495(2) 0.73895(14) 0.0253(7) Uani 1 1 d . . .
C19 C 0.3304(6) 0.5910(2) 0.72009(17) 0.0350(8) Uani 1 1 d . . .
H19 H 0.4283 0.5683 0.6893 0.042 Uiso 1 1 calc R . .
C20 C 0.3823(8) 0.6654(3) 0.74568(19) 0.0421(10) Uani 1 1 d . . .
H20 H 0.5169 0.6929 0.7334 0.051 Uiso 1 1 calc R . .
C21 C 0.2367(8) 0.6989(3) 0.78899(19) 0.0441(10) Uani 1 1 d . . .
H21 H 0.2674 0.7506 0.8051 0.053 Uiso 1 1 calc R . .
C22 C 0.0480(8) 0.6582(3) 0.80905(18) 0.0439(10) Uani 1 1 d . . .
H22 H -0.0494 0.6814 0.8397 0.053 Uiso 1 1 calc R . .
C23 C -0.0016(6) 0.5836(2) 0.78497(16) 0.0331(8) Uani 1 1 d . . .
H23 H -0.1310 0.5554 0.7999 0.040 Uiso 1 1 calc R . .
C24 C 0.5389(6) -0.00832(19) 0.75833(14) 0.0240(7) Uani 1 1 d . . .
C25 C 0.4703(6) 0.0245(2) 0.81544(15) 0.0254(7) Uani 1 1 d . . .
H25 H 0.3296 0.0081 0.8334 0.031 Uiso 1 1 calc R . .
C26 C 0.6097(5) 0.0825(2) 0.84702(14) 0.0227(7) Uani 1 1 d . . .
H26 H 0.5621 0.1060 0.8863 0.027 Uiso 1 1 calc R . .
C27 C 0.8150(5) 0.10582(19) 0.82167(14) 0.0211(6) Uani 1 1 d . . .
C28 C 0.8801(6) 0.0706(2) 0.76380(14) 0.0247(7) Uani 1 1 d . . .
H28 H 1.0222 0.0860 0.7460 0.030 Uiso 1 1 calc R . .
C29 C 0.7420(6) 0.0138(2) 0.73155(15) 0.0268(7) Uani 1 1 d . . .
H29 H 0.7872 -0.0094 0.6918 0.032 Uiso 1 1 calc R . .
C30 C 0.9774(6) 0.16793(19) 0.85506(14) 0.0213(6) Uani 1 1 d . . .
H30 H 1.1400 0.1485 0.8505 0.026 Uiso 1 1 calc R . .
C31 C 0.9606(6) 0.2477(2) 0.81927(15) 0.0249(7) Uani 1 1 d . . .
H31A H 1.0976 0.2804 0.8335 0.030 Uiso 1 1 calc R . .
H31B H 0.9635 0.2389 0.7712 0.030 Uiso 1 1 calc R . .
C32 C 0.9498(5) 0.17606(19) 0.92993(14) 0.0203(6) Uani 1 1 d . . .
H32 H 0.7905 0.1958 0.9385 0.024 Uiso 1 1 calc R . .
C33 C 0.9942(5) 0.09314(18) 0.96173(14) 0.0199(6) Uani 1 1 d . . .
C34 C 0.8417(5) 0.0643(2) 1.01387(14) 0.0218(6) Uani 1 1 d . . .
C35 C 0.8910(8) -0.0098(2) 1.04042(18) 0.0391(9) Uani 1 1 d . . .
H35 H 1.0234 -0.0383 1.0277 0.047 Uiso 1 1 calc R . .
C36 C 0.7477(9) -0.0420(3) 1.0852(2) 0.0517(12) Uani 1 1 d . . .
H36 H 0.7800 -0.0931 1.1027 0.062 Uiso 1 1 calc R . .
C37 C 0.5568(7) -0.0002(2) 1.10466(17) 0.0375(9) Uani 1 1 d . . .
H37 H 0.4569 -0.0229 1.1349 0.045 Uiso 1 1 calc R . .
C38 C 0.5118(6) 0.0739(2) 1.08034(16) 0.0313(8) Uani 1 1 d . . .
H38 H 0.3840 0.1032 1.0949 0.038 Uiso 1 1 calc R . .
C39 C 0.6526(6) 0.1061(2) 1.03450(16) 0.0276(7) Uani 1 1 d . . .
H39 H 0.6192 0.1572 1.0172 0.033 Uiso 1 1 calc R . .
C40 C 1.1391(5) 0.22933(19) 0.96298(15) 0.0212(6) Uani 1 1 d . . .
C41 C 1.0880(5) 0.27653(18) 1.02199(14) 0.0203(6) Uani 1 1 d . . .
C42 C 0.8712(6) 0.3118(2) 1.02876(15) 0.0241(7) Uani 1 1 d . . .
H42 H 0.7445 0.3014 0.9976 0.029 Uiso 1 1 calc R . .
C43 C 0.8417(6) 0.3628(2) 1.08196(16) 0.0288(7) Uani 1 1 d . . .
H43 H 0.6976 0.3895 1.0853 0.035 Uiso 1 1 calc R . .
C44 C 1.0207(7) 0.3741(2) 1.12920(17) 0.0329(8) Uani 1 1 d . . .
H44 H 0.9982 0.4074 1.1658 0.039 Uiso 1 1 calc R . .
C45 C 1.2332(6) 0.3373(2) 1.12378(16) 0.0315(8) Uani 1 1 d . . .
H45 H 1.3552 0.3448 1.1570 0.038 Uiso 1 1 calc R . .
C46 C 1.2697(6) 0.2897(2) 1.07028(14) 0.0253(7) Uani 1 1 d . . .
H46 H 1.4178 0.2658 1.0662 0.030 Uiso 1 1 calc R . .
Cl1 Cl 0.1155(2) 0.28480(9) 0.34122(4) 0.0612(4) Uani 1 1 d . . .
Cl2 Cl 0.36293(16) -0.08137(6) 0.71926(4) 0.0372(2) Uani 1 1 d . . .
N1 N 0.3964(5) 0.24490(18) 0.66704(13) 0.0293(6) Uani 1 1 d . . .
N2 N 0.7426(5) 0.29041(18) 0.83337(12) 0.0305(7) Uani 1 1 d . . .
O1 O 0.5776(6) 0.21960(19) 0.64600(16) 0.0601(9) Uani 1 1 d . . .
O2 O 0.2410(5) 0.20350(16) 0.68538(12) 0.0382(6) Uani 1 1 d . . .
O3 O -0.2692(4) 0.47196(16) 0.61112(11) 0.0331(6) Uani 1 1 d . . .
O4 O -0.0315(5) 0.42247(17) 0.74602(11) 0.0401(6) Uani 1 1 d . . .
O5 O 0.5616(5) 0.2712(2) 0.80278(13) 0.0493(8) Uani 1 1 d . . .
O6 O 0.7536(6) 0.34004(16) 0.87707(13) 0.0464(7) Uani 1 1 d . . .
O7 O 1.3359(4) 0.22889(14) 0.94331(10) 0.0255(5) Uani 1 1 d . . .
O8 O 1.1564(4) 0.05499(14) 0.94416(11) 0.0265(5) Uani 1 1 d . . .

loop_
_atom_site_aniso_label
_atom_site_aniso_U_11
_atom_site_aniso_U_22
_atom_site_aniso_U_33
_atom_site_aniso_U_23
_atom_site_aniso_U_13
_atom_site_aniso_U_12
C1 0.040(2) 0.038(2) 0.0290(16) -0.0062(16) 0.0017(14) 0.0046(17)
C2 0.037(2) 0.053(3) 0.0297(17) -0.0028(17) 0.0088(14) -0.0081(19)
C3 0.0310(19) 0.041(2) 0.0303(17) -0.0014(16) 0.0028(14) -0.0144(17)
C4 0.0204(16) 0.0250(17) 0.0264(15) 0.0005(13) 0.0030(12) 0.0011(13)
C5 0.0268(18) 0.040(2) 0.0336(17) -0.0063(16) 0.0049(14) -0.0091(16)
C6 0.0321(19) 0.053(3) 0.0385(18) -0.0163(19) 0.0004(15) -0.0114(19)
C7 0.0272(17) 0.0236(17) 0.0211(14) 0.0002(13) 0.0011(12) -0.0035(14)
C8 0.0300(18) 0.0251(18) 0.0271(16) 0.0007(14) -0.0013(13) -0.0013(15)
C9 0.0215(16) 0.0243(17) 0.0225(14) 0.0042(13) 0.0023(12) -0.0054(13)
C10 0.0217(16) 0.0253(18) 0.0286(16) -0.0028(14) 0.0022(12) -0.0046(14)
C11 0.0264(17) 0.0183(16) 0.0251(14) 0.0043(13) -0.0008(12) 0.0015(13)
C12 0.0255(17) 0.037(2) 0.0334(17) 0.0063(16) -0.0025(14) -0.0058(15)
C13 0.047(2) 0.048(2) 0.0277(17) 0.0065(17) -0.0036(15) -0.006(2)
C14 0.038(2) 0.037(2) 0.0286(17) 0.0083(16) 0.0067(14) 0.0012(17)
C15 0.0263(18) 0.038(2) 0.0425(19) 0.0169(17) 0.0014(14) -0.0040(16)
C16 0.0258(18) 0.035(2) 0.0364(18) 0.0105(16) -0.0033(14) -0.0031(15)
C17 0.0224(16) 0.0296(18) 0.0247(15) 0.0013(14) 0.0026(12) -0.0018(14)
C18 0.0277(17) 0.0255(18) 0.0221(14) 0.0014(13) -0.0019(12) 0.0038(14)
C19 0.0329(19) 0.039(2) 0.0330(18) -0.0063(16) 0.0044(14) -0.0029(17)
C20 0.048(2) 0.039(2) 0.039(2) -0.0021(18) 0.0035(17) -0.0143(19)
C21 0.055(3) 0.036(2) 0.039(2) -0.0084(18) -0.0091(19) -0.001(2)
C22 0.058(3) 0.041(2) 0.0327(19) -0.0098(18) 0.0056(18) 0.010(2)
C23 0.036(2) 0.034(2) 0.0301(17) -0.0041(15) 0.0069(14) 0.0023(16)
C24 0.0301(17) 0.0200(16) 0.0214(14) -0.0017(13) -0.0029(12) -0.0035(13)
C25 0.0227(16) 0.0261(17) 0.0278(15) 0.0012(14) 0.0040(12) -0.0024(14)
C26 0.0211(15) 0.0269(18) 0.0207(14) -0.0022(13) 0.0050(12) 0.0018(13)
C27 0.0234(16) 0.0212(16) 0.0187(14) 0.0036(12) 0.0004(11) 0.0027(13)
C28 0.0256(17) 0.0281(18) 0.0212(14) 0.0038(13) 0.0074(12) -0.0040(14)
C29 0.0305(18) 0.0300(19) 0.0202(14) -0.0047(14) 0.0047(12) -0.0006(15)
C30 0.0245(16) 0.0195(16) 0.0202(14) -0.0034(12) 0.0043(12) 0.0015(13)
C31 0.0272(17) 0.0243(17) 0.0238(14) 0.0027(13) 0.0064(12) 0.0024(14)
C32 0.0209(15) 0.0213(16) 0.0189(13) 0.0006(12) 0.0032(11) 0.0005(13)
C33 0.0224(15) 0.0156(15) 0.0212(14) -0.0025(12) -0.0018(11) -0.0010(13)
C34 0.0234(16) 0.0211(16) 0.0212(14) -0.0015(13) 0.0040(11) -0.0020(13)
C35 0.052(2) 0.0261(19) 0.041(2) 0.0064(17) 0.0154(17) 0.0126(18)
C36 0.080(3) 0.027(2) 0.053(2) 0.0205(19) 0.033(2) 0.013(2)
C37 0.049(2) 0.032(2) 0.0333(18) 0.0071(16) 0.0151(16) -0.0102(18)
C38 0.0260(17) 0.036(2) 0.0324(17) 0.0029(16) 0.0084(13) 0.0005(15)
C39 0.0264(17) 0.0256(18) 0.0316(17) 0.0042(14) 0.0062(13) 0.0038(14)
C40 0.0188(15) 0.0189(16) 0.0262(15) 0.0028(13) 0.0028(12) 0.0026(13)
C41 0.0196(14) 0.0160(15) 0.0254(14) 0.0015(12) 0.0028(11) -0.0035(12)
C42 0.0223(16) 0.0228(17) 0.0275(15) 0.0007(13) 0.0045(12) 0.0013(13)
C43 0.0266(18) 0.0265(18) 0.0343(17) -0.0056(15) 0.0093(13) -0.0009(14)
C44 0.038(2) 0.0293(19) 0.0316(17) -0.0100(15) 0.0074(14) -0.0059(16)
C45 0.0280(18) 0.034(2) 0.0328(17) -0.0104(15) 0.0012(13) -0.0020(15)
C46 0.0231(16) 0.0261(17) 0.0267(14) -0.0034(14) 0.0016(12) -0.0011(14)
Cl1 0.0615(7) 0.0909(10) 0.0310(5) -0.0193(6) 0.0024(4) -0.0005(7)
Cl2 0.0379(5) 0.0370(5) 0.0363(4) -0.0109(4) 0.0003(3) -0.0121(4)
N1 0.0338(17) 0.0283(16) 0.0263(13) 0.0038(12) 0.0052(11) 0.0074(13)
N2 0.0407(17) 0.0271(16) 0.0240(13) 0.0067(13) 0.0042(12) 0.0074(14)
O1 0.061(2) 0.049(2) 0.075(2) 0.0045(16) 0.0399(17) 0.0219(16)
O2 0.0436(16) 0.0315(15) 0.0400(14) 0.0004(12) 0.0053(12) -0.0057(12)
O3 0.0218(12) 0.0461(16) 0.0318(12) 0.0074(11) 0.0050(9) -0.0020(11)
O4 0.0555(17) 0.0360(15) 0.0307(12) 0.0009(12) 0.0163(11) -0.0109(14)
O5 0.0354(15) 0.067(2) 0.0441(14) 0.0096(15) -0.0087(12) 0.0092(15)
O6 0.069(2) 0.0286(14) 0.0428(15) -0.0025(12) 0.0127(13) 0.0151(14)
O7 0.0188(11) 0.0309(13) 0.0272(11) -0.0056(10) 0.0044(8) -0.0012(10)
O8 0.0257(12) 0.0228(12) 0.0316(11) 0.0013(10) 0.0060(9) 0.0077(10)

loop_
_atom_type_symbol
_atom_type_description
_atom_type_scat_dispersion_real
_atom_type_scat_dispersion_imag
_atom_type_scat_source
C C 0.0033 0.0016 'International Tables Vol C Tables 4.2.6.8 and 6.1.1.4'
H H 0.0000 0.0000 'International Tables Vol C Tables 4.2.6.8 and 6.1.1.4'
N N 0.0061 0.0033 'International Tables Vol C Tables 4.2.6.8 and 6.1.1.4'
O O 0.0106 0.0060 'International Tables Vol C Tables 4.2.6.8 and 6.1.1.4'
Cl Cl 0.1484 0.1585 'International Tables Vol C Tables 4.2.6.8 and 6.1.1.4'

loop_
_geom_angle_atom_site_label_1
_geom_angle_atom_site_label_2
_geom_angle_atom_site_label_3
_geom_angle
_geom_angle_site_symmetry_1
_geom_angle_site_symmetry_3
_geom_angle_publ_flag
C6 C1 C2 121.0(3) . . ?
C6 C1 Cl1 119.7(3) . . ?
C2 C1 Cl1 119.3(3) . . ?
C1 C2 C3 118.7(3) . . ?
C2 C3 C4 121.4(3) . . ?
C5 C4 C3 118.0(3) . . ?
C5 C4 C7 119.9(3) . . ?
C3 C4 C7 122.1(3) . . ?
C4 C5 C6 121.1(3) . . ?
C1 C6 C5 119.7(3) . . ?
C4 C7 C8 112.7(3) . . ?
C4 C7 C9 112.2(3) . . ?
C8 C7 C9 105.8(3) . . ?
N1 C8 C7 110.7(3) . . ?
C17 C9 C10 106.4(3) . . ?
C17 C9 C7 112.3(3) . . ?
C10 C9 C7 108.9(3) . . ?
O3 C10 C11 121.7(3) . . ?
O3 C10 C9 118.7(3) . . ?
C11 C10 C9 119.5(3) . . ?
C16 C11 C12 118.9(3) . . ?
C16 C11 C10 123.3(3) . . ?
C12 C11 C10 117.9(3) . . ?
C13 C12 C11 119.9(3) . . ?
C14 C13 C12 120.5(3) . . ?
C13 C14 C15 119.8(3) . . ?
C16 C15 C14 120.6(4) . . ?
C15 C16 C11 120.3(3) . . ?
O4 C17 C18 122.5(3) . . ?
O4 C17 C9 119.8(3) . . ?
C18 C17 C9 117.6(3) . . ?
C19 C18 C23 118.4(3) . . ?
C19 C18 C17 123.4(3) . . ?
C23 C18 C17 118.2(3) . . ?
C20 C19 C18 120.8(3) . . ?
C21 C20 C19 119.4(4) . . ?
C22 C21 C20 120.6(4) . . ?
C21 C22 C23 120.4(4) . . ?
C22 C23 C18 120.5(4) . . ?
C25 C24 C29 121.7(3) . . ?
C25 C24 Cl2 118.9(3) . . ?
C29 C24 Cl2 119.5(2) . . ?
C24 C25 C26 119.3(3) . . ?
C27 C26 C25 120.6(3) . . ?
C26 C27 C28 118.5(3) . . ?
C26 C27 C30 122.8(3) . . ?
C28 C27 C30 118.7(3) . . ?
C29 C28 C27 121.5(3) . . ?
C24 C29 C28 118.5(3) . . ?
C27 C30 C31 112.1(2) . . ?
C27 C30 C32 113.5(3) . . ?
C31 C30 C32 112.4(2) . . ?
N2 C31 C30 111.4(3) . . ?
C40 C32 C30 111.7(3) . . ?
C40 C32 C33 104.9(2) . . ?
C30 C32 C33 107.6(2) . . ?
O8 C33 C34 122.1(3) . . ?
O8 C33 C32 117.9(3) . . ?
C34 C33 C32 120.0(3) . . ?
C39 C34 C35 119.3(3) . . ?
C39 C34 C33 123.5(3) . . ?
C35 C34 C33 117.1(3) . . ?
C36 C35 C34 120.0(4) . . ?
C35 C36 C37 120.2(4) . . ?
C38 C37 C36 120.1(3) . . ?
C37 C38 C39 120.1(3) . . ?
C34 C39 C38 120.3(3) . . ?
O7 C40 C41 120.1(3) . . ?
O7 C40 C32 119.7(3) . . ?
C41 C40 C32 120.0(3) . . ?
C42 C41 C46 119.3(3) . . ?
C42 C41 C40 122.3(3) . . ?
C46 C41 C40 118.3(3) . . ?
C41 C42 C43 119.6(3) . . ?
C44 C43 C42 120.2(3) . . ?
C43 C44 C45 120.3(3) . . ?
C44 C45 C46 120.5(3) . . ?
C45 C46 C41 120.0(3) . . ?
O2 N1 O1 124.1(3) . . ?
O2 N1 C8 118.5(3) . . ?
O1 N1 C8 117.4(3) . . ?
O5 N2 O6 123.8(3) . . ?
O5 N2 C31 118.0(3) . . ?
O6 N2 C31 118.1(3) . . ?

loop_
_geom_bond_atom_site_label_1
_geom_bond_atom_site_label_2
_geom_bond_distance
_geom_bond_site_symmetry_2
_geom_bond_publ_flag
C1 C6 1.369(5) . ?
C1 C2 1.382(5) . ?
C1 Cl1 1.746(3) . ?
C2 C3 1.386(5) . ?
C3 C4 1.395(5) . ?
C4 C5 1.384(5) . ?
C4 C7 1.522(4) . ?
C5 C6 1.384(5) . ?
C7 C8 1.531(4) . ?
C7 C9 1.546(5) . ?
C8 N1 1.497(4) . ?
C9 C17 1.540(4) . ?
C9 C10 1.544(4) . ?
C10 O3 1.222(4) . ?
C10 C11 1.483(5) . ?
C11 C16 1.390(5) . ?
C11 C12 1.403(5) . ?
C12 C13 1.388(5) . ?
C13 C14 1.372(5) . ?
C14 C15 1.379(5) . ?
C15 C16 1.379(5) . ?
C17 O4 1.221(4) . ?
C17 C18 1.479(5) . ?
C18 C19 1.391(5) . ?
C18 C23 1.393(5) . ?
C19 C20 1.390(6) . ?
C20 C21 1.376(6) . ?
C21 C22 1.369(6) . ?
C22 C23 1.380(6) . ?
C24 C25 1.370(4) . ?
C24 C29 1.371(5) . ?
C24 Cl2 1.757(3) . ?
C25 C26 1.398(5) . ?
C26 C27 1.375(4) . ?
C27 C28 1.393(4) . ?
C27 C30 1.536(4) . ?
C28 C29 1.387(5) . ?
C30 C31 1.537(5) . ?
C30 C32 1.549(4) . ?
C31 N2 1.491(4) . ?
C32 C40 1.535(4) . ?
C32 C33 1.563(4) . ?
C33 O8 1.207(4) . ?
C33 C34 1.501(4) . ?
C34 C39 1.385(5) . ?
C34 C35 1.391(5) . ?
C35 C36 1.380(6) . ?
C36 C37 1.385(6) . ?
C37 C38 1.370(6) . ?
C38 C39 1.386(5) . ?
C40 O7 1.223(4) . ?
C40 C41 1.489(4) . ?
C41 C42 1.396(4) . ?
C41 C46 1.404(4) . ?
C42 C43 1.405(5) . ?
C43 C44 1.374(5) . ?
C44 C45 1.381(5) . ?
C45 C46 1.383(5) . ?
N1 O2 1.213(4) . ?
N1 O1 1.228(4) . ?
N2 O5 1.220(4) . ?
N2 O6 1.224(4) . ?
